data_7121723
loop_
_publ_author_name
'Xie, Ghaozan'
'Hahn, Sebastian'
'Rominger, Frank -'
'Freudenberg, Jan'
'Bunz, Uwe H. F.'

_publ_section_title
;
 Synthesis and characterization of two different azarubrenes
;
_journal_name_full 'Chemical Communications'
_journal_paper_doi 10.1039/C8CC01662C
_journal_year 2018
_chemical_formula_sum 'C38 H24 N4 O2'
_chemical_formula_weight 568.61
_chemical_name_common 'TARO2 in manuscript'
_space_group_crystal_system tetragonal
_space_group_IT_number 85
_space_group_name_Hall '-P 4a'
_space_group_name_H-M_alt 'P 4/n'
_symmetry_space_group_name_Hall '-P 4a'
_symmetry_space_group_name_H-M 'P 4/n :2'
_atom_sites_solution_hydrogens geom
_audit_creation_method SHELXL-2016/6
_audit_update_record
;
2018-01-31 deposited with the CCDC.
2018-05-24 downloaded from the CCDC.
;
_cell_angle_alpha 90
_cell_angle_beta 90
_cell_angle_gamma 90
_cell_formula_units_Z 16
_cell_length_a 29.9853(18)
_cell_length_b 29.9853(18)
_cell_length_c 14.2542(9)
_cell_measurement_reflns_used 2599
_cell_measurement_temperature 200(2)
_cell_measurement_theta_max 18.00
_cell_measurement_theta_min 2.39
_cell_volume 12816.2(14)
_computing_cell_refinement 'Bruker SAINT'
_computing_data_collection 'Bruker APEX2'
_computing_data_reduction 'Bruker SAINT'
_computing_molecular_graphics 'Bruker SHELXTL'
_computing_publication_material 'Bruker SHELXTL'
_computing_structure_refinement 'SHELXL-2016/6 (Sheldrick, 2016)'
_computing_structure_solution 'SHELXT-2014 (Sheldrick 2014)'
_diffrn_ambient_temperature 200(2)
_diffrn_measured_fraction_theta_full 1.000
_diffrn_measured_fraction_theta_max 1.000
_diffrn_measurement_device_type 'Bruker APEX-II Quazar area detector'
_diffrn_measurement_method '\f and \w scans'
_diffrn_radiation_type MoK\a
_diffrn_radiation_wavelength 0.71073
_diffrn_reflns_av_R_equivalents 0.1772
_diffrn_reflns_av_unetI/netI 0.1045
_diffrn_reflns_Laue_measured_fraction_full 1.000
_diffrn_reflns_Laue_measured_fraction_max 1.000
_diffrn_reflns_limit_h_max 29
_diffrn_reflns_limit_h_min -29
_diffrn_reflns_limit_k_max 29
_diffrn_reflns_limit_k_min -29
_diffrn_reflns_limit_l_max 13
_diffrn_reflns_limit_l_min -13
_diffrn_reflns_number 52616
_diffrn_reflns_point_group_measured_fraction_full 1.000
_diffrn_reflns_point_group_measured_fraction_max 1.000
_diffrn_reflns_theta_full 20.385
_diffrn_reflns_theta_max 20.385
_diffrn_reflns_theta_min 0.960
_diffrn_source 'ImuS microsource'
_exptl_absorpt_coefficient_mu 0.074
_exptl_absorpt_correction_T_max 0.9579
_exptl_absorpt_correction_T_min 0.9064
_exptl_absorpt_correction_type multi-scan
_exptl_absorpt_process_details
;
Sheldrick, G. M. (2008). <i>SADABS</i>. University of G\"ottingen, Germany.
;
_exptl_crystal_colour colourless
_exptl_crystal_density_diffrn 1.179
_exptl_crystal_description plate
_exptl_crystal_F_000 4736
_exptl_crystal_size_max 0.15
_exptl_crystal_size_mid 0.10
_exptl_crystal_size_min 0.03
_refine_diff_density_max 0.296
_refine_diff_density_min -0.329
_refine_diff_density_rms 0.059
_refine_ls_extinction_method none
_refine_ls_goodness_of_fit_ref 1.042
_refine_ls_hydrogen_treatment constr
_refine_ls_matrix_type full
_refine_ls_number_parameters 793
_refine_ls_number_reflns 6330
_refine_ls_number_restraints 780
_refine_ls_restrained_S_all 0.982
_refine_ls_R_factor_all 0.1398
_refine_ls_R_factor_gt 0.0704
_refine_ls_shift/su_max 0.000
_refine_ls_shift/su_mean 0.000
_refine_ls_structure_factor_coef Fsqd
_refine_ls_weighting_details 'w=1/[\s^2^(Fo^2^)+(0.0987P)^2^+13.8950P] where P=(Fo^2^+2Fc^2^)/3'
_refine_ls_weighting_scheme calc
_refine_ls_wR_factor_gt 0.1774
_refine_ls_wR_factor_ref 0.2181
_reflns_Friedel_coverage 0.000
_reflns_number_gt 3410
_reflns_number_total 6330
_reflns_threshold_expression 'I > 2\s(I)'
_cod_data_source_file c8cc01662c2.cif
_cod_data_source_block gxi3_sq
_cod_original_cell_volume 12816.2(17)
_cod_database_code 7121723
_shelx_shelxl_version_number 2016/6
_shelx_space_group_comment
; 
The symmetry employed for this shelxl refinement is uniquely defined 
by the following loop, which should always be used as a source of 
symmetry information in preference to the above space-group names. 
They are only intended as comments. 
;

loop_
_space_group_symop_operation_xyz
'x, y, z'
'-x+1/2, -y+1/2, z'
'-y+1/2, x, z'
'y, -x+1/2, z'
'-x, -y, -z'
'x-1/2, y-1/2, -z'
'y-1/2, -x, -z'
'-y, x-1/2, -z'

loop_
_atom_site_label
_atom_site_type_symbol
_atom_site_fract_x
_atom_site_fract_y
_atom_site_fract_z
_atom_site_U_iso_or_equiv
_atom_site_adp_type
_atom_site_occupancy
_atom_site_site_symmetry_order
_atom_site_calc_flag
_atom_site_refinement_flags_posn
_atom_site_refinement_flags_adp
O1_1 O 0.63497(15) 0.45329(15) 0.6176(3) 0.0386(13) Uani 1 1 d . .
O2_1 O 0.65769(15) 0.48496(15) 0.6796(3) 0.0363(12) Uani 1 1 d . .
C1_1 C 0.6320(2) 0.4712(2) 0.5210(5) 0.0329(16) Uani 1 1 d . .
C2_1 C 0.6795(2) 0.4833(2) 0.4928(5) 0.0331(17) Uani 1 1 d . .
C3_1 C 0.7062(2) 0.4628(2) 0.4265(5) 0.0342(17) Uani 1 1 d . .
C4_1 C 0.7375(2) 0.5378(2) 0.5322(5) 0.0335(17) Uani 1 1 d . .
C5_1 C 0.6965(2) 0.5190(2) 0.5506(5) 0.0309(17) Uani 1 1 d . .
C6_1 C 0.6650(2) 0.5292(2) 0.6343(5) 0.0319(16) Uani 1 1 d . .
C12_1 C 0.5921(2) 0.3963(2) 0.5104(5) 0.041(2) Uani 1 1 d . .
H12_1 H 0.597019 0.391320 0.575451 0.049 Uiso 1 1 calc R U
C11_1 C 0.6073(2) 0.4349(2) 0.4681(5) 0.0336(17) Uani 1 1 d . .
C13_1 C 0.5697(2) 0.3650(3) 0.4569(6) 0.047(2) Uani 1 1 d . .
H13_1 H 0.559735 0.338516 0.486925 0.056 Uiso 1 1 calc R U
N14_1 N 0.5614(2) 0.3699(2) 0.3659(5) 0.0478(18) Uani 1 1 d . .
C15_1 C 0.5749(2) 0.4080(3) 0.3259(6) 0.047(2) Uani 1 1 d . .
H15_1 H 0.568859 0.412617 0.261150 0.057 Uiso 1 1 calc R U
C16_1 C 0.5970(2) 0.4406(2) 0.3741(5) 0.0369(18) Uani 1 1 d . .
H16_1 H 0.605299 0.467370 0.343021 0.044 Uiso 1 1 calc R U
C21_1 C 0.6941(2) 0.4224(2) 0.3716(6) 0.0395(19) Uani 1 1 d . .
C22_1 C 0.6924(3) 0.3816(3) 0.4125(7) 0.061(2) Uani 1 1 d . .
H22_1 H 0.698107 0.378409 0.477680 0.073 Uiso 1 1 calc R U
C23_1 C 0.6820(3) 0.3437(3) 0.3567(7) 0.072(3) Uani 1 1 d . .
H23_1 H 0.680282 0.315176 0.385529 0.086 Uiso 1 1 calc R U
N24_1 N 0.6745(3) 0.3474(3) 0.2647(7) 0.084(3) Uani 1 1 d . .
C25_1 C 0.6777(3) 0.3870(3) 0.2253(7) 0.066(3) Uani 1 1 d . .
H25_1 H 0.673140 0.389468 0.159543 0.079 Uiso 1 1 calc R U
C26_1 C 0.6872(3) 0.4244(3) 0.2752(6) 0.052(2) Uani 1 1 d . .
H26_1 H 0.689235 0.452312 0.243817 0.063 Uiso 1 1 calc R U
C31_1 C 0.7497(2) 0.4816(2) 0.4094(5) 0.0343(18) Uani 1 1 d . .
C32_1 C 0.7647(2) 0.5200(2) 0.4576(5) 0.0328(17) Uani 1 1 d . .
C33_1 C 0.8066(2) 0.5384(3) 0.4357(5) 0.0405(19) Uani 1 1 d . .
H33_1 H 0.816107 0.564744 0.466856 0.049 Uiso 1 1 calc R U
C34_1 C 0.8337(2) 0.5191(3) 0.3703(5) 0.044(2) Uani 1 1 d . .
H34_1 H 0.861882 0.532060 0.356483 0.053 Uiso 1 1 calc R U
C35_1 C 0.8201(2) 0.4804(3) 0.3237(5) 0.045(2) Uani 1 1 d . .
H35_1 H 0.839167 0.466873 0.278673 0.053 Uiso 1 1 calc R U
C36_1 C 0.7795(2) 0.4621(2) 0.3430(5) 0.040(2) Uani 1 1 d . .
H36_1 H 0.770830 0.435595 0.311370 0.049 Uiso 1 1 calc R U
C41_1 C 0.7560(2) 0.5771(2) 0.5813(5) 0.0334(18) Uani 1 1 d . .
C42_1 C 0.7846(2) 0.5733(3) 0.6591(5) 0.0408(19) Uani 1 1 d . .
H42_1 H 0.792235 0.544686 0.683010 0.049 Uiso 1 1 calc R U
C43_1 C 0.8013(2) 0.6112(3) 0.7005(6) 0.047(2) Uani 1 1 d . .
H43_1 H 0.819968 0.607786 0.753823 0.056 Uiso 1 1 calc R U
N44_1 N 0.7931(2) 0.6522(2) 0.6707(5) 0.0574(19) Uani 1 1 d . .
C45_1 C 0.7668(3) 0.6558(3) 0.5957(6) 0.058(2) Uani 1 1 d . .
H45_1 H 0.760799 0.684769 0.571935 0.070 Uiso 1 1 calc R U
C46_1 C 0.7478(3) 0.6196(3) 0.5503(5) 0.048(2) Uani 1 1 d . .
H46_1 H 0.728965 0.624286 0.497539 0.057 Uiso 1 1 calc R U
C51_1 C 0.6839(2) 0.5554(2) 0.7167(5) 0.0335(17) Uani 1 1 d . .
C52_1 C 0.7014(2) 0.5345(3) 0.7952(5) 0.0421(19) Uani 1 1 d . .
H52_1 H 0.703645 0.502936 0.796847 0.051 Uiso 1 1 calc R U
C53_1 C 0.7154(2) 0.5593(3) 0.8707(5) 0.046(2) Uani 1 1 d . .
H53_1 H 0.727153 0.544043 0.923561 0.055 Uiso 1 1 calc R U
N54_1 N 0.7134(2) 0.6040(2) 0.8737(5) 0.0508(18) Uani 1 1 d . .
C55_1 C 0.6974(2) 0.6240(3) 0.7957(6) 0.048(2) Uani 1 1 d . .
H55_1 H 0.696197 0.655667 0.794971 0.057 Uiso 1 1 calc R U
C56_1 C 0.6827(2) 0.6016(3) 0.7175(6) 0.044(2) Uani 1 1 d . .
H56_1 H 0.671944 0.617635 0.664580 0.052 Uiso 1 1 calc R U
C61_1 C 0.6203(2) 0.5433(2) 0.5950(5) 0.0313(16) Uani 1 1 d . .
C62_1 C 0.6026(2) 0.5127(2) 0.5318(5) 0.0346(17) Uani 1 1 d . .
C63_1 C 0.5612(2) 0.5198(2) 0.4932(5) 0.0374(19) Uani 1 1 d . .
H63_1 H 0.549302 0.499167 0.449331 0.045 Uiso 1 1 calc R U
C64_1 C 0.5366(2) 0.5574(3) 0.5185(6) 0.044(2) Uani 1 1 d . .
H64_1 H 0.508092 0.562543 0.491439 0.053 Uiso 1 1 calc R U
C65_1 C 0.5535(2) 0.5870(2) 0.5824(5) 0.0381(19) Uani 1 1 d . .
H65_1 H 0.536781 0.612698 0.598942 0.046 Uiso 1 1 calc R U
C66_1 C 0.5950(2) 0.5798(2) 0.6234(5) 0.0358(19) Uani 1 1 d . .
H66_1 H 0.605860 0.599488 0.670237 0.043 Uiso 1 1 calc R U
O1_2 O 0.96772(15) 0.39666(16) -0.1152(3) 0.0454(13) Uani 1 1 d . .
O2_2 O 1.00510(15) 0.38678(16) -0.1789(3) 0.0407(13) Uani 1 1 d . .
C1_2 C 0.9768(2) 0.3792(2) -0.0209(5) 0.0360(17) Uani 1 1 d . .
C2_2 C 1.0211(2) 0.3984(2) 0.0074(5) 0.0335(17) Uani 1 1 d . .
C3_2 C 1.0300(2) 0.4299(2) 0.0760(5) 0.0295(16) Uani 1 1 d . .
C4_2 C 1.1005(2) 0.3940(2) -0.0341(5) 0.0313(17) Uani 1 1 d . .
C5_2 C 1.0570(2) 0.3829(2) -0.0523(5) 0.0302(16) Uani 1 1 d . .
C6_2 C 1.0387(2) 0.3568(2) -0.1360(5) 0.0338(16) Uani 1 1 d . .
C11_2 C 0.9350(2) 0.3895(3) 0.0337(6) 0.046(2) Uani 1 1 d . .
C12_2 C 0.8974(3) 0.4066(3) -0.0080(7) 0.077(3) Uani 1 1 d . .
H12_2 H 0.897474 0.414918 -0.072295 0.092 Uiso 1 1 calc R U
C13_2 C 0.8602(3) 0.4115(5) 0.0449(8) 0.129(5) Uani 1 1 d . .
H13_2 H 0.834503 0.423282 0.014811 0.154 Uiso 1 1 calc R U
N14_2 N 0.8565(3) 0.4011(4) 0.1352(7) 0.116(4) Uani 1 1 d . .
C15_2 C 0.8925(3) 0.3840(3) 0.1754(7) 0.071(3) Uani 1 1 d . .
H15_2 H 0.891051 0.375701 0.239663 0.086 Uiso 1 1 calc R U
C16_2 C 0.9319(3) 0.3780(2) 0.1278(6) 0.047(2) Uani 1 1 d . .
H16_2 H 0.957030 0.365855 0.159389 0.056 Uiso 1 1 calc R U
C21_2 C 0.9949(2) 0.4533(2) 0.1315(5) 0.0312(17) Uani 1 1 d . .
C22_2 C 0.9645(2) 0.4805(2) 0.0892(6) 0.046(2) Uani 1 1 d . .
H22_2 H 0.964977 0.484442 0.023046 0.055 Uiso 1 1 calc R U
C23_2 C 0.9328(3) 0.5024(3) 0.1436(7) 0.065(3) Uani 1 1 d . .
H23_2 H 0.911551 0.520628 0.112296 0.078 Uiso 1 1 calc R U
N24_2 N 0.9302(2) 0.4996(2) 0.2369(6) 0.062(2) Uani 1 1 d . .
C25_2 C 0.9596(3) 0.4730(3) 0.2759(6) 0.055(2) Uani 1 1 d . .
H25_2 H 0.958459 0.469511 0.342059 0.066 Uiso 1 1 calc R U
C26_2 C 0.9919(2) 0.4500(2) 0.2282(5) 0.0410(19) Uani 1 1 d . .
H26_2 H 1.012322 0.431685 0.261651 0.049 Uiso 1 1 calc R U
C31_2 C 1.0757(2) 0.4433(2) 0.0929(5) 0.0319(17) Uani 1 1 d . .
C32_2 C 1.1107(2) 0.4243(2) 0.0410(5) 0.0321(17) Uani 1 1 d . .
C33_2 C 1.1547(2) 0.4374(2) 0.0603(5) 0.042(2) Uani 1 1 d . .
H33_2 H 1.178367 0.423517 0.027217 0.050 Uiso 1 1 calc R U
C34_2 C 1.1645(2) 0.4691(2) 0.1243(5) 0.041(2) Uani 1 1 d . .
H34_2 H 1.194567 0.477583 0.135039 0.049 Uiso 1 1 calc R U
C35_2 C 1.1300(2) 0.4895(2) 0.1747(5) 0.042(2) Uani 1 1 d . .
H35_2 H 1.136547 0.511989 0.219522 0.050 Uiso 1 1 calc R U
C36_2 C 1.0869(2) 0.4768(2) 0.1591(5) 0.042(2) Uani 1 1 d . .
H36_2 H 1.063756 0.490852 0.193571 0.050 Uiso 1 1 calc R U
C41_2 C 1.1404(2) 0.3771(2) -0.0878(5) 0.0325(17) Uani 1 1 d . .
C42_2 C 1.1578(2) 0.4001(2) -0.1639(5) 0.0356(18) Uani 1 1 d . .
H42_2 H 1.144127 0.426676 -0.185895 0.043 Uiso 1 1 calc R U
C43_2 C 1.1950(2) 0.3835(3) -0.2062(6) 0.048(2) Uani 1 1 d . .
H43_2 H 1.206012 0.399213 -0.259170 0.058 Uiso 1 1 calc R U
N44_2 N 1.2173(2) 0.3471(2) -0.1798(5) 0.0499(18) Uani 1 1 d . .
C45_2 C 1.2010(3) 0.3261(3) -0.1056(6) 0.054(2) Uani 1 1 d . .
H45_2 H 1.216574 0.300554 -0.083702 0.065 Uiso 1 1 calc R U
C46_2 C 1.1627(2) 0.3389(2) -0.0572(5) 0.043(2) Uani 1 1 d . .
H46_2 H 1.152088 0.322129 -0.005193 0.052 Uiso 1 1 calc R U
C51_2 C 1.0692(2) 0.3491(2) -0.2185(5) 0.0344(17) Uani 1 1 d . .
C52_2 C 1.0702(2) 0.3777(2) -0.2957(5) 0.0386(19) Uani 1 1 d . .
H52_2 H 1.051445 0.403284 -0.296607 0.046 Uiso 1 1 calc R U
C53_2 C 1.0980(2) 0.3692(3) -0.3706(5) 0.043(2) Uani 1 1 d . .
H53_2 H 1.097714 0.389460 -0.421871 0.052 Uiso 1 1 calc R U
N54_2 N 1.1252(2) 0.3342(2) -0.3750(5) 0.0492(17) Uani 1 1 d . .
C55_2 C 1.1251(3) 0.3074(3) -0.3009(6) 0.046(2) Uani 1 1 d . .
H55_2 H 1.144703 0.282583 -0.301687 0.056 Uiso 1 1 calc R U
C56_2 C 1.0988(2) 0.3131(2) -0.2238(5) 0.0348(18) Uani 1 1 d . .
H56_2 H 1.100563 0.292423 -0.173389 0.042 Uiso 1 1 calc R U
C61_2 C 1.0130(2) 0.3164(2) -0.1008(5) 0.0366(18) Uani 1 1 d . .
C62_2 C 0.9811(2) 0.3283(2) -0.0339(5) 0.0394(18) Uani 1 1 d . .
C63_2 C 0.9532(3) 0.2967(3) 0.0024(6) 0.056(2) Uani 1 1 d . .
H63_2 H 0.930302 0.305087 0.044874 0.067 Uiso 1 1 calc R U
C64_2 C 0.9582(3) 0.2525(3) -0.0225(7) 0.070(3) Uani 1 1 d . .
H64_2 H 0.940120 0.230333 0.006045 0.084 Uiso 1 1 calc R U
C65_2 C 0.9896(3) 0.2405(3) -0.0890(6) 0.060(2) Uani 1 1 d . .
H65_2 H 0.992602 0.210162 -0.106874 0.072 Uiso 1 1 calc R U
C66_2 C 1.0164(2) 0.2723(2) -0.1291(5) 0.045(2) Uani 1 1 d . .
H66_2 H 1.037278 0.264087 -0.176254 0.053 Uiso 1 1 calc R U

loop_
_atom_site_aniso_label
_atom_site_aniso_U_11
_atom_site_aniso_U_22
_atom_site_aniso_U_33
_atom_site_aniso_U_23
_atom_site_aniso_U_13
_atom_site_aniso_U_12
O1_1 0.045(3) 0.034(3) 0.037(3) 0.003(2) -0.002(2) -0.013(2)
O2_1 0.045(3) 0.030(3) 0.035(3) -0.001(2) 0.002(2) -0.005(2)
C1_1 0.033(4) 0.039(4) 0.027(4) 0.001(3) 0.003(3) -0.003(3)
C2_1 0.033(4) 0.036(4) 0.030(4) 0.005(3) -0.003(3) 0.002(3)
C3_1 0.037(4) 0.038(4) 0.028(4) 0.003(3) -0.002(3) 0.003(3)
C4_1 0.028(4) 0.041(4) 0.031(4) -0.003(3) -0.003(3) -0.004(3)
C5_1 0.032(4) 0.028(4) 0.033(4) 0.004(3) 0.002(3) 0.004(3)
C6_1 0.031(4) 0.029(4) 0.035(4) 0.000(3) 0.005(3) 0.001(3)
C12_1 0.047(5) 0.041(4) 0.035(5) 0.007(3) -0.001(4) -0.011(4)
C11_1 0.024(4) 0.038(4) 0.040(4) 0.006(3) 0.000(3) -0.005(3)
C13_1 0.048(5) 0.037(5) 0.055(5) 0.006(4) -0.005(4) -0.011(4)
N14_1 0.046(4) 0.047(4) 0.051(4) 0.004(3) -0.013(4) -0.011(3)
C15_1 0.039(5) 0.049(5) 0.054(5) 0.000(4) -0.005(4) -0.005(4)
C16_1 0.033(5) 0.042(5) 0.036(4) 0.005(4) 0.004(4) 0.000(4)
C21_1 0.033(5) 0.036(4) 0.049(5) -0.002(3) 0.008(4) 0.003(4)
C22_1 0.074(6) 0.035(4) 0.073(6) 0.004(4) 0.011(5) 0.005(4)
C23_1 0.084(7) 0.040(5) 0.092(6) 0.000(5) 0.024(6) -0.004(5)
N24_1 0.087(6) 0.073(5) 0.092(6) -0.024(5) 0.007(5) -0.010(5)
C25_1 0.056(6) 0.078(6) 0.063(6) -0.031(5) 0.009(5) -0.004(5)
C26_1 0.055(6) 0.055(5) 0.048(5) -0.014(4) 0.005(4) 0.002(4)
C31_1 0.032(4) 0.039(4) 0.032(5) 0.008(3) -0.001(3) 0.007(3)
C32_1 0.028(4) 0.038(4) 0.032(4) 0.011(3) 0.001(3) 0.009(3)
C33_1 0.033(4) 0.052(5) 0.036(5) 0.005(4) 0.001(3) -0.005(4)
C34_1 0.031(5) 0.064(5) 0.037(5) 0.013(4) 0.005(4) -0.005(4)
C35_1 0.031(4) 0.060(5) 0.043(5) 0.005(4) 0.005(4) 0.010(4)
C36_1 0.041(4) 0.044(5) 0.037(5) 0.000(4) 0.003(4) -0.004(4)
C41_1 0.025(4) 0.038(4) 0.037(5) 0.005(3) -0.002(3) -0.006(3)
C42_1 0.036(5) 0.043(4) 0.044(5) 0.010(4) -0.004(4) -0.008(4)
C43_1 0.034(5) 0.049(5) 0.058(6) -0.001(4) -0.005(4) -0.006(4)
N44_1 0.056(5) 0.051(4) 0.066(5) -0.006(4) -0.012(4) -0.007(4)
C45_1 0.066(6) 0.035(5) 0.073(6) 0.010(4) -0.020(5) -0.004(4)
C46_1 0.053(5) 0.044(4) 0.046(5) 0.008(4) -0.011(4) -0.004(4)
C51_1 0.022(4) 0.043(4) 0.035(4) -0.007(3) 0.003(3) 0.002(3)
C52_1 0.031(5) 0.054(5) 0.041(5) -0.002(4) 0.003(4) -0.002(4)
C53_1 0.047(5) 0.056(5) 0.034(5) 0.006(4) 0.007(4) -0.009(4)
N54_1 0.046(4) 0.062(4) 0.045(4) -0.009(4) -0.003(3) 0.005(4)
C55_1 0.040(5) 0.045(5) 0.058(5) -0.010(4) -0.008(4) 0.009(4)
C56_1 0.037(5) 0.046(4) 0.049(5) -0.010(4) -0.003(4) 0.003(4)
C61_1 0.027(4) 0.039(4) 0.028(4) 0.011(3) 0.010(3) -0.004(3)
C62_1 0.032(4) 0.041(4) 0.031(5) 0.006(3) 0.008(3) -0.005(3)
C63_1 0.037(4) 0.044(5) 0.031(5) 0.003(4) 0.004(3) -0.004(4)
C64_1 0.027(5) 0.053(5) 0.054(6) 0.000(4) -0.003(4) 0.002(4)
C65_1 0.029(4) 0.044(5) 0.041(5) 0.004(4) 0.007(4) -0.001(4)
C66_1 0.027(4) 0.049(5) 0.031(5) -0.002(4) 0.006(3) -0.003(3)
O1_2 0.032(3) 0.062(4) 0.042(3) -0.002(3) -0.003(2) 0.018(3)
O2_2 0.038(3) 0.049(3) 0.035(3) 0.001(2) 0.002(2) 0.017(3)
C1_2 0.028(4) 0.044(4) 0.036(4) -0.001(4) -0.003(3) 0.007(3)
C2_2 0.031(4) 0.035(4) 0.034(4) 0.007(3) 0.002(3) 0.009(3)
C3_2 0.031(4) 0.028(4) 0.030(4) 0.008(3) 0.003(3) 0.008(3)
C4_2 0.034(4) 0.029(4) 0.032(4) 0.002(3) 0.005(3) 0.005(3)
C5_2 0.031(4) 0.027(4) 0.033(4) 0.006(3) 0.006(3) 0.000(3)
C6_2 0.034(4) 0.034(4) 0.034(4) 0.003(3) -0.003(3) 0.011(3)
C11_2 0.031(4) 0.051(5) 0.056(5) -0.003(4) 0.007(4) 0.011(4)
C12_2 0.034(5) 0.130(9) 0.068(6) -0.019(6) -0.009(4) 0.038(5)
C13_2 0.045(6) 0.264(16) 0.077(7) -0.050(9) -0.006(5) 0.062(8)
N14_2 0.038(5) 0.228(12) 0.083(6) -0.044(7) 0.009(5) 0.021(6)
C15_2 0.046(5) 0.099(8) 0.069(7) -0.034(5) 0.018(4) -0.015(5)
C16_2 0.036(4) 0.050(5) 0.054(5) -0.006(4) 0.005(4) -0.001(4)
C21_2 0.027(4) 0.030(4) 0.036(4) 0.005(3) 0.007(3) 0.003(3)
C22_2 0.042(5) 0.047(5) 0.048(5) 0.020(4) 0.017(4) 0.011(4)
C23_2 0.057(6) 0.055(6) 0.082(6) 0.028(5) 0.035(5) 0.022(4)
N24_2 0.069(5) 0.042(5) 0.074(5) 0.004(4) 0.036(4) 0.012(4)
C25_2 0.067(6) 0.057(6) 0.042(5) -0.008(4) 0.018(4) -0.003(4)
C26_2 0.045(5) 0.045(5) 0.033(4) -0.002(4) 0.001(4) -0.001(4)
C31_2 0.030(4) 0.035(4) 0.031(4) 0.004(3) 0.001(3) 0.005(3)
C32_2 0.030(4) 0.033(4) 0.033(4) 0.002(3) -0.003(3) 0.007(3)
C33_2 0.033(4) 0.051(5) 0.040(5) -0.005(4) 0.003(4) 0.000(4)
C34_2 0.033(4) 0.055(5) 0.036(5) -0.003(4) -0.006(4) 0.003(4)
C35_2 0.038(4) 0.044(5) 0.042(5) -0.011(4) -0.003(4) 0.001(4)
C36_2 0.035(4) 0.046(5) 0.043(5) -0.004(4) -0.001(4) 0.005(4)
C41_2 0.035(4) 0.029(4) 0.033(4) -0.007(3) -0.002(3) 0.001(3)
C42_2 0.032(4) 0.032(4) 0.042(5) 0.000(3) 0.000(3) 0.000(3)
C43_2 0.041(5) 0.050(5) 0.053(6) 0.005(4) 0.010(4) 0.002(4)
N44_2 0.038(4) 0.050(4) 0.062(5) -0.002(4) 0.014(3) 0.009(3)
C45_2 0.048(5) 0.047(5) 0.068(6) 0.009(4) 0.009(4) 0.014(4)
C46_2 0.042(5) 0.040(5) 0.048(5) 0.006(4) 0.001(4) 0.005(4)
C51_2 0.029(4) 0.034(4) 0.041(4) -0.002(3) -0.001(3) -0.001(3)
C52_2 0.039(5) 0.038(5) 0.039(5) 0.002(4) -0.005(4) 0.002(4)
C53_2 0.051(5) 0.043(5) 0.037(5) 0.002(4) -0.007(4) 0.001(4)
N54_2 0.060(5) 0.044(4) 0.043(4) -0.003(3) 0.005(4) 0.009(3)
C55_2 0.055(5) 0.037(5) 0.047(5) -0.004(4) 0.007(4) 0.016(4)
C56_2 0.034(4) 0.036(4) 0.035(4) -0.005(4) -0.001(3) -0.004(3)
C61_2 0.038(5) 0.036(4) 0.036(5) -0.004(3) 0.000(3) 0.002(3)
C62_2 0.034(5) 0.042(4) 0.042(5) -0.006(4) 0.000(3) -0.001(3)
C63_2 0.051(6) 0.051(5) 0.066(6) -0.010(4) 0.012(4) -0.010(4)
C64_2 0.070(7) 0.047(5) 0.093(8) -0.016(5) 0.030(5) -0.029(5)
C65_2 0.067(6) 0.037(5) 0.074(7) -0.015(4) 0.014(5) -0.011(4)
C66_2 0.044(5) 0.041(4) 0.048(5) -0.009(4) -0.002(4) -0.006(4)

loop_
_atom_type_symbol
_atom_type_description
_atom_type_scat_dispersion_real
_atom_type_scat_dispersion_imag
_atom_type_scat_source
C C 0.0033 0.0016 'International Tables Vol C Tables 4.2.6.8 and 6.1.1.4'
H H 0.0000 0.0000 'International Tables Vol C Tables 4.2.6.8 and 6.1.1.4'
N N 0.0061 0.0033 'International Tables Vol C Tables 4.2.6.8 and 6.1.1.4'
O O 0.0106 0.0060 'International Tables Vol C Tables 4.2.6.8 and 6.1.1.4'

loop_
_geom_angle_atom_site_label_1
_geom_angle_atom_site_label_2
_geom_angle_atom_site_label_3
_geom_angle
O2_1 O1_1 C1_1 110.7(4)
O1_1 O2_1 C6_1 112.6(4)
O1_1 C1_1 C11_1 103.4(5)
O1_1 C1_1 C2_1 106.0(5)
C11_1 C1_1 C2_1 119.8(6)
O1_1 C1_1 C62_1 103.6(5)
C11_1 C1_1 C62_1 110.5(6)
C2_1 C1_1 C62_1 111.8(6)
C3_1 C2_1 C5_1 121.0(7)
C3_1 C2_1 C1_1 127.9(7)
C5_1 C2_1 C1_1 110.9(6)
C2_1 C3_1 C31_1 117.7(7)
C2_1 C3_1 C21_1 125.5(7)
C31_1 C3_1 C21_1 116.7(6)
C5_1 C4_1 C32_1 119.6(6)
C5_1 C4_1 C41_1 124.8(6)
C32_1 C4_1 C41_1 115.6(6)
C4_1 C5_1 C2_1 120.7(6)
C4_1 C5_1 C6_1 127.6(6)
C2_1 C5_1 C6_1 111.6(6)
O2_1 C6_1 C61_1 106.2(5)
O2_1 C6_1 C51_1 100.4(5)
C61_1 C6_1 C51_1 118.1(6)
O2_1 C6_1 C5_1 104.4(5)
C61_1 C6_1 C5_1 108.0(6)
C51_1 C6_1 C5_1 117.9(6)
C11_1 C12_1 C13_1 119.2(7)
C11_1 C12_1 H12_1 120.4
C13_1 C12_1 H12_1 120.4
C12_1 C11_1 C16_1 116.9(7)
C12_1 C11_1 C1_1 123.0(7)
C16_1 C11_1 C1_1 120.1(7)
N14_1 C13_1 C12_1 123.7(7)
N14_1 C13_1 H13_1 118.2
C12_1 C13_1 H13_1 118.2
C13_1 N14_1 C15_1 116.9(7)
N14_1 C15_1 C16_1 122.9(8)
N14_1 C15_1 H15_1 118.6
C16_1 C15_1 H15_1 118.6
C15_1 C16_1 C11_1 120.5(7)
C15_1 C16_1 H16_1 119.8
C11_1 C16_1 H16_1 119.8
C22_1 C21_1 C26_1 117.4(8)
C22_1 C21_1 C3_1 121.2(8)
C26_1 C21_1 C3_1 121.3(7)
C21_1 C22_1 C23_1 119.3(9)
C21_1 C22_1 H22_1 120.4
C23_1 C22_1 H22_1 120.4
N24_1 C23_1 C22_1 121.3(9)
N24_1 C23_1 H23_1 119.3
C22_1 C23_1 H23_1 119.3
C25_1 N24_1 C23_1 118.7(9)
N24_1 C25_1 C26_1 122.5(9)
N24_1 C25_1 H25_1 118.8
C26_1 C25_1 H25_1 118.8
C25_1 C26_1 C21_1 120.7(9)
C25_1 C26_1 H26_1 119.6
C21_1 C26_1 H26_1 119.6
C32_1 C31_1 C36_1 117.1(7)
C32_1 C31_1 C3_1 121.6(7)
C36_1 C31_1 C3_1 121.3(7)
C33_1 C32_1 C31_1 119.7(7)
C33_1 C32_1 C4_1 121.5(7)
C31_1 C32_1 C4_1 118.7(6)
C34_1 C33_1 C32_1 121.1(7)
C34_1 C33_1 H33_1 119.4
C32_1 C33_1 H33_1 119.4
C33_1 C34_1 C35_1 120.1(7)
C33_1 C34_1 H34_1 119.9
C35_1 C34_1 H34_1 119.9
C36_1 C35_1 C34_1 119.9(7)
C36_1 C35_1 H35_1 120.1
C34_1 C35_1 H35_1 120.1
C35_1 C36_1 C31_1 121.9(7)
C35_1 C36_1 H36_1 119.1
C31_1 C36_1 H36_1 119.1
C46_1 C41_1 C42_1 116.1(7)
C46_1 C41_1 C4_1 121.3(7)
C42_1 C41_1 C4_1 122.5(7)
C43_1 C42_1 C41_1 119.5(7)
C43_1 C42_1 H42_1 120.3
C41_1 C42_1 H42_1 120.3
N44_1 C43_1 C42_1 124.3(8)
N44_1 C43_1 H43_1 117.9
C42_1 C43_1 H43_1 117.9
C43_1 N44_1 C45_1 116.2(7)
N44_1 C45_1 C46_1 123.8(8)
N44_1 C45_1 H45_1 118.1
C46_1 C45_1 H45_1 118.1
C41_1 C46_1 C45_1 120.1(7)
C41_1 C46_1 H46_1 119.9
C45_1 C46_1 H46_1 119.9
C52_1 C51_1 C56_1 117.0(7)
C52_1 C51_1 C6_1 122.0(7)
C56_1 C51_1 C6_1 120.9(7)
C53_1 C52_1 C51_1 120.3(8)
C53_1 C52_1 H52_1 119.9
C51_1 C52_1 H52_1 119.9
N54_1 C53_1 C52_1 123.5(8)
N54_1 C53_1 H53_1 118.3
C52_1 C53_1 H53_1 118.3
C53_1 N54_1 C55_1 115.7(7)
N54_1 C55_1 C56_1 124.4(8)
N54_1 C55_1 H55_1 117.8
C56_1 C55_1 H55_1 117.8
C55_1 C56_1 C51_1 119.1(8)
C55_1 C56_1 H56_1 120.4
C51_1 C56_1 H56_1 120.4
C62_1 C61_1 C66_1 119.8(7)
C62_1 C61_1 C6_1 113.2(6)
C66_1 C61_1 C6_1 126.5(7)
C63_1 C62_1 C61_1 120.1(7)
C63_1 C62_1 C1_1 127.3(7)
C61_1 C62_1 C1_1 112.3(6)
C62_1 C63_1 C64_1 120.0(7)
C62_1 C63_1 H63_1 120.0
C64_1 C63_1 H63_1 120.0
C65_1 C64_1 C63_1 120.0(7)
C65_1 C64_1 H64_1 120.0
C63_1 C64_1 H64_1 120.0
C64_1 C65_1 C66_1 120.7(7)
C64_1 C65_1 H65_1 119.6
C66_1 C65_1 H65_1 119.6
C65_1 C66_1 C61_1 119.2(7)
C65_1 C66_1 H66_1 120.4
C61_1 C66_1 H66_1 120.4
C1_2 O1_2 O2_2 110.6(4)
O1_2 O2_2 C6_2 112.6(5)
O1_2 C1_2 C2_2 105.8(6)
O1_2 C1_2 C11_2 104.1(6)
C2_2 C1_2 C11_2 121.2(6)
O1_2 C1_2 C62_2 105.0(5)
C2_2 C1_2 C62_2 109.8(6)
C11_2 C1_2 C62_2 109.5(6)
C3_2 C2_2 C5_2 119.4(6)
C3_2 C2_2 C1_2 128.4(6)
C5_2 C2_2 C1_2 112.0(6)
C2_2 C3_2 C31_2 119.3(6)
C2_2 C3_2 C21_2 124.0(6)
C31_2 C3_2 C21_2 116.7(6)
C5_2 C4_2 C32_2 119.9(6)
C5_2 C4_2 C41_2 125.2(6)
C32_2 C4_2 C41_2 114.9(6)
C4_2 C5_2 C2_2 121.1(7)
C4_2 C5_2 C6_2 127.8(6)
C2_2 C5_2 C6_2 110.9(6)
O2_2 C6_2 C51_2 100.5(5)
O2_2 C6_2 C61_2 106.0(5)
C51_2 C6_2 C61_2 116.3(6)
O2_2 C6_2 C5_2 104.8(5)
C51_2 C6_2 C5_2 118.0(6)
C61_2 C6_2 C5_2 109.4(6)
C12_2 C11_2 C16_2 117.0(8)
C12_2 C11_2 C1_2 122.5(8)
C16_2 C11_2 C1_2 120.3(7)
C13_2 C12_2 C11_2 118.4(10)
C13_2 C12_2 H12_2 120.8
C11_2 C12_2 H12_2 120.8
N14_2 C13_2 C12_2 125.6(10)
N14_2 C13_2 H13_2 117.2
C12_2 C13_2 H13_2 117.2
C15_2 N14_2 C13_2 116.2(9)
N14_2 C15_2 C16_2 122.5(10)
N14_2 C15_2 H15_2 118.7
C16_2 C15_2 H15_2 118.7
C15_2 C16_2 C11_2 120.2(8)
C15_2 C16_2 H16_2 119.9
C11_2 C16_2 H16_2 119.9
C22_2 C21_2 C26_2 116.1(7)
C22_2 C21_2 C3_2 121.2(7)
C26_2 C21_2 C3_2 122.7(7)
C21_2 C22_2 C23_2 119.5(8)
C21_2 C22_2 H22_2 120.3
C23_2 C22_2 H22_2 120.3
N24_2 C23_2 C22_2 124.4(8)
N24_2 C23_2 H23_2 117.8
C22_2 C23_2 H23_2 117.8
C25_2 N24_2 C23_2 115.0(7)
N24_2 C25_2 C26_2 124.8(8)
N24_2 C25_2 H25_2 117.6
C26_2 C25_2 H25_2 117.6
C25_2 C26_2 C21_2 120.3(8)
C25_2 C26_2 H26_2 119.9
C21_2 C26_2 H26_2 119.9
C32_2 C31_2 C36_2 117.5(7)
C32_2 C31_2 C3_2 120.4(7)
C36_2 C31_2 C3_2 122.1(6)
C33_2 C32_2 C31_2 118.9(7)
C33_2 C32_2 C4_2 121.7(7)
C31_2 C32_2 C4_2 119.3(6)
C34_2 C33_2 C32_2 122.4(7)
C34_2 C33_2 H33_2 118.8
C32_2 C33_2 H33_2 118.8
C33_2 C34_2 C35_2 119.6(7)
C33_2 C34_2 H34_2 120.2
C35_2 C34_2 H34_2 120.2
C36_2 C35_2 C34_2 119.6(7)
C36_2 C35_2 H35_2 120.2
C34_2 C35_2 H35_2 120.2
C35_2 C36_2 C31_2 122.0(7)
C35_2 C36_2 H36_2 119.0
C31_2 C36_2 H36_2 119.0
C42_2 C41_2 C46_2 118.2(7)
C42_2 C41_2 C4_2 121.9(6)
C46_2 C41_2 C4_2 119.8(7)
C43_2 C42_2 C41_2 118.2(7)
C43_2 C42_2 H42_2 120.9
C41_2 C42_2 H42_2 120.9
N44_2 C43_2 C42_2 125.8(8)
N44_2 C43_2 H43_2 117.1
C42_2 C43_2 H43_2 117.1
C45_2 N44_2 C43_2 115.4(7)
N44_2 C45_2 C46_2 124.6(7)
N44_2 C45_2 H45_2 117.7
C46_2 C45_2 H45_2 117.7
C45_2 C46_2 C41_2 117.7(7)
C45_2 C46_2 H46_2 121.1
C41_2 C46_2 H46_2 121.1
C52_2 C51_2 C56_2 114.8(7)
C52_2 C51_2 C6_2 122.3(6)
C56_2 C51_2 C6_2 122.9(6)
C53_2 C52_2 C51_2 120.6(7)
C53_2 C52_2 H52_2 119.7
C51_2 C52_2 H52_2 119.7
N54_2 C53_2 C52_2 123.5(7)
N54_2 C53_2 H53_2 118.2
C52_2 C53_2 H53_2 118.2
C55_2 N54_2 C53_2 116.0(7)
N54_2 C55_2 C56_2 124.7(7)
N54_2 C55_2 H55_2 117.7
C56_2 C55_2 H55_2 117.7
C55_2 C56_2 C51_2 120.3(7)
C55_2 C56_2 H56_2 119.8
C51_2 C56_2 H56_2 119.8
C66_2 C61_2 C62_2 119.5(7)
C66_2 C61_2 C6_2 128.8(7)
C62_2 C61_2 C6_2 111.6(6)
C63_2 C62_2 C61_2 120.0(7)
C63_2 C62_2 C1_2 126.3(7)
C61_2 C62_2 C1_2 113.0(6)
C62_2 C63_2 C64_2 120.2(8)
C62_2 C63_2 H63_2 119.9
C64_2 C63_2 H63_2 119.9
C63_2 C64_2 C65_2 120.0(8)
C63_2 C64_2 H64_2 120.0
C65_2 C64_2 H64_2 120.0
C66_2 C65_2 C64_2 120.3(8)
C66_2 C65_2 H65_2 119.9
C64_2 C65_2 H65_2 119.9
C65_2 C66_2 C61_2 119.8(8)
C65_2 C66_2 H66_2 120.1
C61_2 C66_2 H66_2 120.1

loop_
_geom_bond_atom_site_label_1
_geom_bond_atom_site_label_2
_geom_bond_distance
O1_1 O2_1 1.465(6)
O1_1 C1_1 1.481(8)
O2_1 C6_1 1.491(8)
C1_1 C11_1 1.517(10)
C1_1 C2_1 1.524(9)
C1_1 C62_1 1.533(9)
C2_1 C3_1 1.383(9)
C2_1 C5_1 1.444(9)
C3_1 C31_1 1.442(9)
C3_1 C21_1 1.488(10)
C4_1 C5_1 1.376(9)
C4_1 C32_1 1.442(9)
C4_1 C41_1 1.479(9)
C5_1 C6_1 1.553(9)
C6_1 C61_1 1.513(9)
C6_1 C51_1 1.522(9)
C12_1 C11_1 1.382(9)
C12_1 C13_1 1.383(10)
C12_1 H12_1 0.9500
C11_1 C16_1 1.386(9)
C13_1 N14_1 1.330(9)
C13_1 H13_1 0.9500
N14_1 C15_1 1.341(9)
C15_1 C16_1 1.365(10)
C15_1 H15_1 0.9500
C16_1 H16_1 0.9500
C21_1 C22_1 1.354(10)
C21_1 C26_1 1.391(10)
C22_1 C23_1 1.422(11)
C22_1 H22_1 0.9500
C23_1 N24_1 1.335(11)
C23_1 H23_1 0.9500
N24_1 C25_1 1.317(11)
C25_1 C26_1 1.359(10)
C25_1 H25_1 0.9500
C26_1 H26_1 0.9500
C31_1 C32_1 1.414(10)
C31_1 C36_1 1.427(9)
C32_1 C33_1 1.407(9)
C33_1 C34_1 1.366(10)
C33_1 H33_1 0.9500
C34_1 C35_1 1.399(10)
C34_1 H34_1 0.9500
C35_1 C36_1 1.364(9)
C35_1 H35_1 0.9500
C36_1 H36_1 0.9500
C41_1 C46_1 1.372(9)
C41_1 C42_1 1.406(9)
C42_1 C43_1 1.377(10)
C42_1 H42_1 0.9500
C43_1 N44_1 1.324(9)
C43_1 H43_1 0.9500
N44_1 C45_1 1.332(10)
C45_1 C46_1 1.386(10)
C45_1 H45_1 0.9500
C46_1 H46_1 0.9500
C51_1 C52_1 1.385(10)
C51_1 C56_1 1.387(9)
C52_1 C53_1 1.375(10)
C52_1 H52_1 0.9500
C53_1 N54_1 1.341(9)
C53_1 H53_1 0.9500
N54_1 C55_1 1.352(9)
C55_1 C56_1 1.374(10)
C55_1 H55_1 0.9500
C56_1 H56_1 0.9500
C61_1 C62_1 1.390(9)
C61_1 C66_1 1.393(9)
C62_1 C63_1 1.375(9)
C63_1 C64_1 1.395(9)
C63_1 H63_1 0.9500
C64_1 C65_1 1.368(10)
C64_1 H64_1 0.9500
C65_1 C66_1 1.390(9)
C65_1 H65_1 0.9500
C66_1 H66_1 0.9500
O1_2 C1_2 1.469(8)
O1_2 O2_2 1.473(6)
O2_2 C6_2 1.483(8)
C1_2 C2_2 1.503(9)
C1_2 C11_2 1.507(10)
C1_2 C62_2 1.541(10)
C2_2 C3_2 1.386(9)
C2_2 C5_2 1.448(9)
C3_2 C31_2 1.449(9)
C3_2 C21_2 1.491(9)
C4_2 C5_2 1.371(9)
C4_2 C32_2 1.437(9)
C4_2 C41_2 1.509(9)
C5_2 C6_2 1.528(9)
C6_2 C51_2 1.507(9)
C6_2 C61_2 1.520(10)
C11_2 C12_2 1.376(10)
C11_2 C16_2 1.389(10)
C12_2 C13_2 1.354(12)
C12_2 H12_2 0.9500
C13_2 N14_2 1.329(13)
C13_2 H13_2 0.9500
N14_2 C15_2 1.326(12)
C15_2 C16_2 1.374(10)
C15_2 H15_2 0.9500
C16_2 H16_2 0.9500
C21_2 C22_2 1.364(9)
C21_2 C26_2 1.385(9)
C22_2 C23_2 1.393(10)
C22_2 H22_2 0.9500
C23_2 N24_2 1.334(10)
C23_2 H23_2 0.9500
N24_2 C25_2 1.312(10)
C25_2 C26_2 1.369(10)
C25_2 H25_2 0.9500
C26_2 H26_2 0.9500
C31_2 C32_2 1.405(9)
C31_2 C36_2 1.418(9)
C32_2 C33_2 1.402(9)
C33_2 C34_2 1.350(9)
C33_2 H33_2 0.9500
C34_2 C35_2 1.398(9)
C34_2 H34_2 0.9500
C35_2 C36_2 1.364(9)
C35_2 H35_2 0.9500
C36_2 H36_2 0.9500
C41_2 C42_2 1.387(9)
C41_2 C46_2 1.396(9)
C42_2 C43_2 1.362(9)
C42_2 H42_2 0.9500
C43_2 N44_2 1.333(9)
C43_2 H43_2 0.9500
N44_2 C45_2 1.325(9)
C45_2 C46_2 1.393(10)
C45_2 H45_2 0.9500
C46_2 H46_2 0.9500
C51_2 C52_2 1.394(9)
C51_2 C56_2 1.401(9)
C52_2 C53_2 1.379(10)
C52_2 H52_2 0.9500
C53_2 N54_2 1.332(9)
C53_2 H53_2 0.9500
N54_2 C55_2 1.325(9)
C55_2 C56_2 1.363(9)
C55_2 H55_2 0.9500
C56_2 H56_2 0.9500
C61_2 C66_2 1.386(9)
C61_2 C62_2 1.399(9)
C62_2 C63_2 1.366(10)
C63_2 C64_2 1.378(10)
C63_2 H63_2 0.9500
C64_2 C65_2 1.383(11)
C64_2 H64_2 0.9500
C65_2 C66_2 1.372(10)
C65_2 H65_2 0.9500
C66_2 H66_2 0.9500

loop_
_geom_torsion_atom_site_label_1
_geom_torsion_atom_site_label_2
_geom_torsion_atom_site_label_3
_geom_torsion_atom_site_label_4
_geom_torsion
C1_1 O1_1 O2_1 C6_1 9.5(6)
O2_1 O1_1 C1_1 C11_1 -179.1(5)
O2_1 O1_1 C1_1 C2_1 54.1(6)
O2_1 O1_1 C1_1 C62_1 -63.7(6)
O1_1 C1_1 C2_1 C3_1 110.9(7)
C11_1 C1_1 C2_1 C3_1 -5.3(11)
C62_1 C1_1 C2_1 C3_1 -136.9(7)
O1_1 C1_1 C2_1 C5_1 -64.9(7)
C11_1 C1_1 C2_1 C5_1 178.9(6)
C62_1 C1_1 C2_1 C5_1 47.3(8)
C5_1 C2_1 C3_1 C31_1 -7.0(10)
C1_1 C2_1 C3_1 C31_1 177.5(6)
C5_1 C2_1 C3_1 C21_1 172.2(7)
C1_1 C2_1 C3_1 C21_1 -3.3(12)
C32_1 C4_1 C5_1 C2_1 -3.3(10)
C41_1 C4_1 C5_1 C2_1 174.1(7)
C32_1 C4_1 C5_1 C6_1 171.9(6)
C41_1 C4_1 C5_1 C6_1 -10.7(11)
C3_1 C2_1 C5_1 C4_1 9.3(10)
C1_1 C2_1 C5_1 C4_1 -174.5(6)
C3_1 C2_1 C5_1 C6_1 -166.6(6)
C1_1 C2_1 C5_1 C6_1 9.6(8)
O1_1 O2_1 C6_1 C61_1 50.7(6)
O1_1 O2_1 C6_1 C51_1 174.2(4)
O1_1 O2_1 C6_1 C5_1 -63.3(6)
C4_1 C5_1 C6_1 O2_1 -123.7(7)
C2_1 C5_1 C6_1 O2_1 51.9(7)
C4_1 C5_1 C6_1 C61_1 123.6(7)
C2_1 C5_1 C6_1 C61_1 -60.8(7)
C4_1 C5_1 C6_1 C51_1 -13.5(10)
C2_1 C5_1 C6_1 C51_1 162.1(6)
C13_1 C12_1 C11_1 C16_1 2.9(10)
C13_1 C12_1 C11_1 C1_1 179.8(7)
O1_1 C1_1 C11_1 C12_1 1.3(9)
C2_1 C1_1 C11_1 C12_1 118.8(8)
C62_1 C1_1 C11_1 C12_1 -109.0(8)
O1_1 C1_1 C11_1 C16_1 178.1(6)
C2_1 C1_1 C11_1 C16_1 -64.4(9)
C62_1 C1_1 C11_1 C16_1 67.8(8)
C11_1 C12_1 C13_1 N14_1 -0.5(12)
C12_1 C13_1 N14_1 C15_1 -1.7(11)
C13_1 N14_1 C15_1 C16_1 1.2(11)
N14_1 C15_1 C16_1 C11_1 1.3(11)
C12_1 C11_1 C16_1 C15_1 -3.4(10)
C1_1 C11_1 C16_1 C15_1 179.6(6)
C2_1 C3_1 C21_1 C22_1 -72.0(10)
C31_1 C3_1 C21_1 C22_1 107.2(8)
C2_1 C3_1 C21_1 C26_1 112.7(9)
C31_1 C3_1 C21_1 C26_1 -68.1(9)
C26_1 C21_1 C22_1 C23_1 -2.6(11)
C3_1 C21_1 C22_1 C23_1 -178.2(7)
C21_1 C22_1 C23_1 N24_1 1.0(13)
C22_1 C23_1 N24_1 C25_1 1.2(14)
C23_1 N24_1 C25_1 C26_1 -1.7(14)
N24_1 C25_1 C26_1 C21_1 0.0(13)
C22_1 C21_1 C26_1 C25_1 2.2(11)
C3_1 C21_1 C26_1 C25_1 177.7(7)
C2_1 C3_1 C31_1 C32_1 -0.7(10)
C21_1 C3_1 C31_1 C32_1 180.0(6)
C2_1 C3_1 C31_1 C36_1 179.1(6)
C21_1 C3_1 C31_1 C36_1 -0.1(10)
C36_1 C31_1 C32_1 C33_1 3.0(10)
C3_1 C31_1 C32_1 C33_1 -177.1(6)
C36_1 C31_1 C32_1 C4_1 -173.5(6)
C3_1 C31_1 C32_1 C4_1 6.4(10)
C5_1 C4_1 C32_1 C33_1 179.3(6)
C41_1 C4_1 C32_1 C33_1 1.7(10)
C5_1 C4_1 C32_1 C31_1 -4.3(10)
C41_1 C4_1 C32_1 C31_1 178.1(6)
C31_1 C32_1 C33_1 C34_1 -1.9(10)
C4_1 C32_1 C33_1 C34_1 174.5(7)
C32_1 C33_1 C34_1 C35_1 0.0(11)
C33_1 C34_1 C35_1 C36_1 0.6(11)
C34_1 C35_1 C36_1 C31_1 0.7(11)
C32_1 C31_1 C36_1 C35_1 -2.4(10)
C3_1 C31_1 C36_1 C35_1 177.7(7)
C5_1 C4_1 C41_1 C46_1 -88.7(10)
C32_1 C4_1 C41_1 C46_1 88.8(8)
C5_1 C4_1 C41_1 C42_1 94.4(9)
C32_1 C4_1 C41_1 C42_1 -88.1(9)
C46_1 C41_1 C42_1 C43_1 1.7(10)
C4_1 C41_1 C42_1 C43_1 178.7(7)
C41_1 C42_1 C43_1 N44_1 -1.4(12)
C42_1 C43_1 N44_1 C45_1 0.0(12)
C43_1 N44_1 C45_1 C46_1 1.2(13)
C42_1 C41_1 C46_1 C45_1 -0.6(11)
C4_1 C41_1 C46_1 C45_1 -177.7(7)
N44_1 C45_1 C46_1 C41_1 -0.8(13)
O2_1 C6_1 C51_1 C52_1 18.3(8)
C61_1 C6_1 C51_1 C52_1 133.1(7)
C5_1 C6_1 C51_1 C52_1 -94.1(8)
O2_1 C6_1 C51_1 C56_1 -159.2(6)
C61_1 C6_1 C51_1 C56_1 -44.5(9)
C5_1 C6_1 C51_1 C56_1 88.3(8)
C56_1 C51_1 C52_1 C53_1 2.0(10)
C6_1 C51_1 C52_1 C53_1 -175.7(6)
C51_1 C52_1 C53_1 N54_1 -0.2(11)
C52_1 C53_1 N54_1 C55_1 -1.6(11)
C53_1 N54_1 C55_1 C56_1 1.5(11)
N54_1 C55_1 C56_1 C51_1 0.3(12)
C52_1 C51_1 C56_1 C55_1 -2.0(10)
C6_1 C51_1 C56_1 C55_1 175.7(6)
O2_1 C6_1 C61_1 C62_1 -57.7(7)
C51_1 C6_1 C61_1 C62_1 -169.2(6)
C5_1 C6_1 C61_1 C62_1 53.8(7)
O2_1 C6_1 C61_1 C66_1 115.0(7)
C51_1 C6_1 C61_1 C66_1 3.5(10)
C5_1 C6_1 C61_1 C66_1 -133.5(7)
C66_1 C61_1 C62_1 C63_1 3.9(10)
C6_1 C61_1 C62_1 C63_1 177.1(6)
C66_1 C61_1 C62_1 C1_1 -170.8(6)
C6_1 C61_1 C62_1 C1_1 2.4(8)
O1_1 C1_1 C62_1 C63_1 -116.1(7)
C11_1 C1_1 C62_1 C63_1 -5.9(10)
C2_1 C1_1 C62_1 C63_1 130.2(7)
O1_1 C1_1 C62_1 C61_1 58.1(7)
C11_1 C1_1 C62_1 C61_1 168.2(6)
C2_1 C1_1 C62_1 C61_1 -55.6(8)
C61_1 C62_1 C63_1 C64_1 -1.0(10)
C1_1 C62_1 C63_1 C64_1 172.8(7)
C62_1 C63_1 C64_1 C65_1 -0.6(11)
C63_1 C64_1 C65_1 C66_1 -0.6(11)
C64_1 C65_1 C66_1 C61_1 3.5(10)
C62_1 C61_1 C66_1 C65_1 -5.0(10)
C6_1 C61_1 C66_1 C65_1 -177.3(6)
C1_2 O1_2 O2_2 C6_2 8.0(7)
O2_2 O1_2 C1_2 C2_2 54.3(6)
O2_2 O1_2 C1_2 C11_2 -176.9(5)
O2_2 O1_2 C1_2 C62_2 -61.8(6)
O1_2 C1_2 C2_2 C3_2 110.9(8)
C11_2 C1_2 C2_2 C3_2 -7.0(11)
C62_2 C1_2 C2_2 C3_2 -136.3(7)
O1_2 C1_2 C2_2 C5_2 -64.3(7)
C11_2 C1_2 C2_2 C5_2 177.8(6)
C62_2 C1_2 C2_2 C5_2 48.5(8)
C5_2 C2_2 C3_2 C31_2 -6.2(10)
C1_2 C2_2 C3_2 C31_2 178.9(6)
C5_2 C2_2 C3_2 C21_2 170.4(6)
C1_2 C2_2 C3_2 C21_2 -4.4(11)
C32_2 C4_2 C5_2 C2_2 -4.9(10)
C41_2 C4_2 C5_2 C2_2 175.6(6)
C32_2 C4_2 C5_2 C6_2 170.9(6)
C41_2 C4_2 C5_2 C6_2 -8.6(11)
C3_2 C2_2 C5_2 C4_2 9.1(10)
C1_2 C2_2 C5_2 C4_2 -175.2(6)
C3_2 C2_2 C5_2 C6_2 -167.3(6)
C1_2 C2_2 C5_2 C6_2 8.4(8)
O1_2 O2_2 C6_2 C51_2 174.5(5)
O1_2 O2_2 C6_2 C61_2 53.0(7)
O1_2 O2_2 C6_2 C5_2 -62.7(6)
C4_2 C5_2 C6_2 O2_2 -123.5(7)
C2_2 C5_2 C6_2 O2_2 52.6(7)
C4_2 C5_2 C6_2 C51_2 -12.8(10)
C2_2 C5_2 C6_2 C51_2 163.3(6)
C4_2 C5_2 C6_2 C61_2 123.3(7)
C2_2 C5_2 C6_2 C61_2 -60.6(7)
O1_2 C1_2 C11_2 C12_2 6.8(10)
C2_2 C1_2 C11_2 C12_2 125.5(9)
C62_2 C1_2 C11_2 C12_2 -105.1(9)
O1_2 C1_2 C11_2 C16_2 -179.2(7)
C2_2 C1_2 C11_2 C16_2 -60.5(10)
C62_2 C1_2 C11_2 C16_2 68.9(9)
C16_2 C11_2 C12_2 C13_2 0.5(14)
C1_2 C11_2 C12_2 C13_2 174.6(9)
C11_2 C12_2 C13_2 N14_2 0(2)
C12_2 C13_2 N14_2 C15_2 -1(2)
C13_2 N14_2 C15_2 C16_2 1.1(16)
N14_2 C15_2 C16_2 C11_2 -0.5(14)
C12_2 C11_2 C16_2 C15_2 -0.3(12)
C1_2 C11_2 C16_2 C15_2 -174.6(7)
C2_2 C3_2 C21_2 C22_2 -63.0(10)
C31_2 C3_2 C21_2 C22_2 113.8(8)
C2_2 C3_2 C21_2 C26_2 119.1(8)
C31_2 C3_2 C21_2 C26_2 -64.1(9)
C26_2 C21_2 C22_2 C23_2 -0.7(11)
C3_2 C21_2 C22_2 C23_2 -178.7(7)
C21_2 C22_2 C23_2 N24_2 1.5(13)
C22_2 C23_2 N24_2 C25_2 -1.8(13)
C23_2 N24_2 C25_2 C26_2 1.5(13)
N24_2 C25_2 C26_2 C21_2 -0.9(12)
C22_2 C21_2 C26_2 C25_2 0.4(10)
C3_2 C21_2 C26_2 C25_2 178.4(7)
C2_2 C3_2 C31_2 C32_2 -0.6(10)
C21_2 C3_2 C31_2 C32_2 -177.5(6)
C2_2 C3_2 C31_2 C36_2 177.1(6)
C21_2 C3_2 C31_2 C36_2 0.2(10)
C36_2 C31_2 C32_2 C33_2 3.3(10)
C3_2 C31_2 C32_2 C33_2 -178.9(6)
C36_2 C31_2 C32_2 C4_2 -173.0(6)
C3_2 C31_2 C32_2 C4_2 4.8(10)
C5_2 C4_2 C32_2 C33_2 -178.3(7)
C41_2 C4_2 C32_2 C33_2 1.3(10)
C5_2 C4_2 C32_2 C31_2 -2.0(10)
C41_2 C4_2 C32_2 C31_2 177.5(6)
C31_2 C32_2 C33_2 C34_2 -2.9(11)
C4_2 C32_2 C33_2 C34_2 173.3(7)
C32_2 C33_2 C34_2 C35_2 1.0(12)
C33_2 C34_2 C35_2 C36_2 0.5(11)
C34_2 C35_2 C36_2 C31_2 0.1(11)
C32_2 C31_2 C36_2 C35_2 -2.0(11)
C3_2 C31_2 C36_2 C35_2 -179.8(7)
C5_2 C4_2 C41_2 C42_2 92.2(9)
C32_2 C4_2 C41_2 C42_2 -87.3(8)
C5_2 C4_2 C41_2 C46_2 -92.4(9)
C32_2 C4_2 C41_2 C46_2 88.1(8)
C46_2 C41_2 C42_2 C43_2 1.8(10)
C4_2 C41_2 C42_2 C43_2 177.3(7)
C41_2 C42_2 C43_2 N44_2 -1.6(12)
C42_2 C43_2 N44_2 C45_2 -0.2(12)
C43_2 N44_2 C45_2 C46_2 1.8(12)
N44_2 C45_2 C46_2 C41_2 -1.6(12)
C42_2 C41_2 C46_2 C45_2 -0.4(10)
C4_2 C41_2 C46_2 C45_2 -176.0(7)
O2_2 C6_2 C51_2 C52_2 19.8(8)
C61_2 C6_2 C51_2 C52_2 133.6(7)
C5_2 C6_2 C51_2 C52_2 -93.3(8)
O2_2 C6_2 C51_2 C56_2 -160.3(6)
C61_2 C6_2 C51_2 C56_2 -46.5(9)
C5_2 C6_2 C51_2 C56_2 86.6(8)
C56_2 C51_2 C52_2 C53_2 1.2(10)
C6_2 C51_2 C52_2 C53_2 -178.9(7)
C51_2 C52_2 C53_2 N54_2 0.1(11)
C52_2 C53_2 N54_2 C55_2 -1.4(11)
C53_2 N54_2 C55_2 C56_2 1.5(11)
N54_2 C55_2 C56_2 C51_2 -0.1(12)
C52_2 C51_2 C56_2 C55_2 -1.2(10)
C6_2 C51_2 C56_2 C55_2 178.9(7)
O2_2 C6_2 C61_2 C66_2 116.7(8)
C51_2 C6_2 C61_2 C66_2 5.9(11)
C5_2 C6_2 C61_2 C66_2 -130.9(8)
O2_2 C6_2 C61_2 C62_2 -60.5(7)
C51_2 C6_2 C61_2 C62_2 -171.2(6)
C5_2 C6_2 C61_2 C62_2 52.0(8)
C66_2 C61_2 C62_2 C63_2 -0.7(11)
C6_2 C61_2 C62_2 C63_2 176.8(7)
C66_2 C61_2 C62_2 C1_2 -171.4(6)
C6_2 C61_2 C62_2 C1_2 6.0(9)
O1_2 C1_2 C62_2 C63_2 -114.9(8)
C2_2 C1_2 C62_2 C63_2 131.8(8)
C11_2 C1_2 C62_2 C63_2 -3.6(11)
O1_2 C1_2 C62_2 C61_2 55.2(8)
C2_2 C1_2 C62_2 C61_2 -58.1(8)
C11_2 C1_2 C62_2 C61_2 166.5(7)
C61_2 C62_2 C63_2 C64_2 3.9(12)
C1_2 C62_2 C63_2 C64_2 173.4(8)
C62_2 C63_2 C64_2 C65_2 -4.2(14)
C63_2 C64_2 C65_2 C66_2 1.2(14)
C64_2 C65_2 C66_2 C61_2 2.1(13)
C62_2 C61_2 C66_2 C65_2 -2.3(11)
C6_2 C61_2 C66_2 C65_2 -179.3(7)
